data_2241420
loop_
_publ_author_name
'Jones, Alan M.'
'Storey, John M. D.'
'Harrison, William T. A.'

_publ_section_title
;
 Investigations into the construction of the pentasubstituted ring
 <i>C</i> of Neosurugatoxin -- a crystallographic study
;
_journal_coeditor_code GK2648
_journal_issue 1
_journal_name_full 'Acta Crystallographica Section E'
_journal_page_first 44
_journal_page_last 48
_journal_paper_doi 10.1107/S2056989015023506
_journal_volume 72
_journal_year 2016
_chemical_formula_iupac 'C21 H24 O3'
_chemical_formula_moiety 'C21 H24 O3'
_chemical_formula_sum 'C21 H24 O3'
_chemical_formula_weight 324.40
_chemical_name_systematic
(+-)-(3a<i>R</i>,4<i>S</i>,5<i>S</i>,6a<i>S</i>)-4-Benzyloxy-4-methyl-5-phenylhexahydro-1<i>H</i>-cyclopenta[<i>c</i>]furan-5-ol
_space_group_IT_number 14
_symmetry_cell_setting monoclinic
_symmetry_space_group_name_Hall '-P 2ybc'
_symmetry_space_group_name_H-M 'P 1 21/c 1'
_atom_sites_solution_hydrogens geom
_atom_sites_solution_primary direct
_atom_sites_solution_secondary difmap
_audit_creation_method SHELXL-97
_cell_angle_alpha 90.00
_cell_angle_beta 92.3907(16)
_cell_angle_gamma 90.00
_cell_formula_units_Z 4
_cell_length_a 12.8872(3)
_cell_length_b 19.3544(6)
_cell_length_c 6.80460(10)
_cell_measurement_reflns_used 3991
_cell_measurement_temperature 120(2)
_cell_measurement_theta_max 27.48
_cell_measurement_theta_min 2.91
_cell_volume 1695.75(7)
_computing_cell_refinement
;
SCALEPACK (Otwinowski & Minor, 1997)
;
_computing_data_collection
;
COLLECT (Nonius, 1998)
;
_computing_data_reduction
;
DENZO and SCALEPACK (Otwinowski & Minor, 1997), and SORTAV (Blessing,
1995)
;
_computing_molecular_graphics
;
ORTEP-3 for Windows (Farrugia, 2012)
;
_computing_publication_material
;
SHELXL97 (Sheldrick, 2008)
;
_computing_structure_refinement
;
SHELXL97 (Sheldrick, 2008)
;
_computing_structure_solution
;
SHELXS97 (Sheldrick, 2008)
;
_diffrn_ambient_temperature 120(2)
_diffrn_measured_fraction_theta_full 0.995
_diffrn_measured_fraction_theta_max 0.995
_diffrn_measurement_device_type 'Nonius KappaCCD'
_diffrn_measurement_method \w
_diffrn_radiation_monochromator graphite
_diffrn_radiation_source 'fine-focus sealed tube'
_diffrn_radiation_type MoK\a
_diffrn_radiation_wavelength 0.71073
_diffrn_reflns_av_R_equivalents 0.0911
_diffrn_reflns_av_sigmaI/netI 0.0558
_diffrn_reflns_limit_h_max 16
_diffrn_reflns_limit_h_min -16
_diffrn_reflns_limit_k_max 22
_diffrn_reflns_limit_k_min -25
_diffrn_reflns_limit_l_max 8
_diffrn_reflns_limit_l_min -8
_diffrn_reflns_number 28187
_diffrn_reflns_theta_full 27.55
_diffrn_reflns_theta_max 27.55
_diffrn_reflns_theta_min 3.16
_diffrn_standards_decay_% 0
_exptl_absorpt_coefficient_mu 0.083
_exptl_absorpt_correction_type none
_exptl_crystal_colour colourless
_exptl_crystal_density_diffrn 1.271
_exptl_crystal_density_method 'not measured'
_exptl_crystal_description block
_exptl_crystal_F_000 696
_exptl_crystal_size_max 0.14
_exptl_crystal_size_mid 0.10
_exptl_crystal_size_min 0.04
_refine_diff_density_max 0.301
_refine_diff_density_min -0.232
_refine_ls_extinction_coef 0.015(2)
_refine_ls_extinction_expression Fc^*^=kFc[1+0.001xFc^2^\l^3^/sin(2\q)]^-1/4^
_refine_ls_extinction_method
;
SHELXL97 (Sheldrick, 2008)
;
_refine_ls_goodness_of_fit_ref 1.056
_refine_ls_hydrogen_treatment mixed
_refine_ls_matrix_type full
_refine_ls_number_parameters 222
_refine_ls_number_reflns 3899
_refine_ls_number_restraints 0
_refine_ls_restrained_S_all 1.056
_refine_ls_R_factor_all 0.0801
_refine_ls_R_factor_gt 0.0526
_refine_ls_shift/su_max 0.000
_refine_ls_shift/su_mean 0.000
_refine_ls_structure_factor_coef Fsqd
_refine_ls_weighting_details 'calc w=1/[\s^2^(Fo^2^)+(0.0522P)^2^+0.6264P] where P=(Fo^2^+2Fc^2^)/3'
_refine_ls_weighting_scheme calc
_refine_ls_wR_factor_gt 0.1197
_refine_ls_wR_factor_ref 0.1322
_reflns_number_gt 2834
_reflns_number_total 3899
_reflns_threshold_expression I>2\s(I)
_cod_data_source_file gk2648sup1.cif
_cod_data_source_block II
_cod_depositor_comments
;Adding full bibliography for 2241419--2241421.cif.

 Adding full bibliography for 2241419--2241421.cif.
;
_cod_original_sg_symbol_H-M 'P 21/c'
_cod_database_code 2241420
_cod_database_fobs_code 2241420

loop_
_symmetry_equiv_pos_as_xyz
'x, y, z'
'-x, y+1/2, -z+1/2'
'-x, -y, -z'
'x, -y-1/2, z-1/2'

loop_
_atom_site_type_symbol
_atom_site_label
_atom_site_fract_x
_atom_site_fract_y
_atom_site_fract_z
_atom_site_U_iso_or_equiv
_atom_site_adp_type
_atom_site_calc_flag
_atom_site_refinement_flags
_atom_site_occupancy
_atom_site_symmetry_multiplicity
C C1 0.30147(13) 0.58494(9) 0.3553(2) 0.0281(4) Uani d . 1 1
H H1 0.2965 0.5555 0.2345 0.034 Uiso calc R 1 1
C C2 0.29204(13) 0.66286(9) 0.2994(2) 0.0287(4) Uani d . 1 1
H H2 0.2808 0.6687 0.1541 0.034 Uiso calc R 1 1
C C3 0.39707(14) 0.69274(10) 0.3697(3) 0.0363(4) Uani d . 1 1
H H3A 0.4456 0.6937 0.2608 0.044 Uiso calc R 1 1
H H3B 0.3887 0.7404 0.4198 0.044 Uiso calc R 1 1
C C4 0.40989(14) 0.57980(10) 0.4536(3) 0.0350(4) Uani d . 1 1
H H4A 0.4103 0.5463 0.5636 0.042 Uiso calc R 1 1
H H4B 0.4607 0.5644 0.3576 0.042 Uiso calc R 1 1
C C5 0.19910(13) 0.69099(9) 0.4091(2) 0.0269(4) Uani d . 1 1
H H5A 0.2134 0.7385 0.4569 0.032 Uiso calc R 1 1
H H5B 0.1360 0.6919 0.3212 0.032 Uiso calc R 1 1
C C6 0.18412(12) 0.64195(8) 0.5828(2) 0.0225(4) Uani d . 1 1
C C7 0.20787(13) 0.57048(9) 0.4881(2) 0.0242(4) Uani d . 1 1
C C8 0.11588(14) 0.54513(9) 0.3603(2) 0.0300(4) Uani d . 1 1
H H8A 0.1346 0.5021 0.2948 0.045 Uiso calc R 1 1
H H8B 0.0972 0.5802 0.2611 0.045 Uiso calc R 1 1
H H8C 0.0566 0.5368 0.4428 0.045 Uiso calc R 1 1
C C9 0.07863(12) 0.64665(9) 0.6741(2) 0.0237(4) Uani d . 1 1
C C10 0.05847(13) 0.60608(9) 0.8379(2) 0.0284(4) Uani d . 1 1
H H10 0.1113 0.5767 0.8921 0.034 Uiso calc R 1 1
C C11 -0.03727(14) 0.60800(10) 0.9227(2) 0.0317(4) Uani d . 1 1
H H11 -0.0498 0.5796 1.0332 0.038 Uiso calc R 1 1
C C12 -0.11497(14) 0.65112(10) 0.8471(2) 0.0322(4) Uani d . 1 1
H H12 -0.1810 0.6521 0.9042 0.039 Uiso calc R 1 1
C C13 -0.09541(14) 0.69271(10) 0.6879(3) 0.0321(4) Uani d . 1 1
H H13 -0.1479 0.7231 0.6370 0.039 Uiso calc R 1 1
C C14 0.00014(13) 0.69059(9) 0.6015(2) 0.0280(4) Uani d . 1 1
H H14 0.0123 0.7194 0.4917 0.034 Uiso calc R 1 1
C C15 0.24848(15) 0.45363(9) 0.5913(2) 0.0311(4) Uani d . 1 1
H H15A 0.2899 0.4514 0.4721 0.037 Uiso calc R 1 1
H H15B 0.1807 0.4310 0.5618 0.037 Uiso calc R 1 1
C C16 0.30523(13) 0.41712(9) 0.7601(2) 0.0261(4) Uani d . 1 1
C C17 0.31224(14) 0.34524(9) 0.7586(3) 0.0295(4) Uani d . 1 1
H H17 0.2798 0.3199 0.6534 0.035 Uiso calc R 1 1
C C18 0.36607(14) 0.31032(10) 0.9088(3) 0.0324(4) Uani d . 1 1
H H18 0.3709 0.2614 0.9053 0.039 Uiso calc R 1 1
C C19 0.41288(14) 0.34674(10) 1.0645(3) 0.0329(4) Uani d . 1 1
H H19 0.4494 0.3230 1.1680 0.039 Uiso calc R 1 1
C C20 0.40569(14) 0.41784(10) 1.0669(3) 0.0335(4) Uani d . 1 1
H H20 0.4376 0.4430 1.1731 0.040 Uiso calc R 1 1
C C21 0.35245(14) 0.45329(9) 0.9163(2) 0.0297(4) Uani d . 1 1
H H22 0.3483 0.5023 0.9200 0.036 Uiso calc R 1 1
O O1 0.43553(9) 0.64763(7) 0.52482(18) 0.0359(3) Uani d . 1 1
O O2 0.25800(9) 0.65642(6) 0.74180(16) 0.0258(3) Uani d . 1 1
H H2o 0.3204(16) 0.6532(10) 0.697(3) 0.031 Uiso d . 1 1
O O3 0.23287(9) 0.52361(6) 0.64562(15) 0.0276(3) Uani d . 1 1

loop_
_atom_site_aniso_label
_atom_site_aniso_U_11
_atom_site_aniso_U_22
_atom_site_aniso_U_33
_atom_site_aniso_U_12
_atom_site_aniso_U_13
_atom_site_aniso_U_23
C1 0.0325(9) 0.0287(10) 0.0232(8) 0.0023(7) 0.0020(7) -0.0027(7)
C2 0.0291(9) 0.0303(10) 0.0269(8) 0.0007(7) 0.0043(7) 0.0043(7)
C3 0.0324(10) 0.0370(11) 0.0402(10) -0.0025(8) 0.0085(8) 0.0044(8)
C4 0.0307(9) 0.0360(11) 0.0383(10) 0.0055(8) 0.0045(8) 0.0030(8)
C5 0.0284(9) 0.0246(9) 0.0278(8) -0.0002(7) 0.0016(7) 0.0056(7)
C6 0.0243(8) 0.0220(8) 0.0210(7) 0.0003(6) -0.0027(6) 0.0007(6)
C7 0.0309(9) 0.0220(8) 0.0194(7) 0.0006(7) -0.0006(6) 0.0015(6)
C8 0.0362(10) 0.0307(10) 0.0229(8) -0.0052(8) -0.0004(7) -0.0015(7)
C9 0.0264(8) 0.0221(8) 0.0225(7) -0.0017(6) -0.0006(6) -0.0036(6)
C10 0.0305(9) 0.0300(10) 0.0247(8) 0.0007(7) -0.0008(7) 0.0006(7)
C11 0.0319(9) 0.0396(11) 0.0238(8) -0.0052(8) 0.0025(7) -0.0006(7)
C12 0.0249(9) 0.0420(11) 0.0298(9) -0.0039(8) 0.0042(7) -0.0099(8)
C13 0.0275(9) 0.0357(10) 0.0326(9) 0.0038(8) -0.0032(7) -0.0038(8)
C14 0.0288(9) 0.0292(9) 0.0260(8) 0.0016(7) -0.0010(7) 0.0001(7)
C15 0.0464(11) 0.0221(9) 0.0245(8) 0.0020(8) -0.0005(8) -0.0023(7)
C16 0.0291(9) 0.0247(9) 0.0250(8) 0.0002(7) 0.0060(7) -0.0003(7)
C17 0.0331(9) 0.0262(9) 0.0297(9) 0.0005(7) 0.0073(7) -0.0011(7)
C18 0.0356(10) 0.0242(9) 0.0382(10) 0.0051(7) 0.0128(8) 0.0035(8)
C19 0.0298(9) 0.0370(11) 0.0322(9) 0.0075(8) 0.0046(7) 0.0082(8)
C20 0.0345(10) 0.0360(11) 0.0297(9) 0.0018(8) -0.0007(7) -0.0020(8)
C21 0.0384(10) 0.0241(9) 0.0266(8) 0.0011(7) 0.0007(7) -0.0015(7)
O1 0.0288(7) 0.0435(8) 0.0354(7) -0.0024(6) 0.0003(5) -0.0020(6)
O2 0.0240(6) 0.0287(7) 0.0245(6) 0.0000(5) -0.0012(5) -0.0052(5)
O3 0.0421(7) 0.0206(6) 0.0199(5) 0.0046(5) -0.0009(5) 0.0002(4)

loop_
_atom_type_symbol
_atom_type_description
_atom_type_scat_dispersion_real
_atom_type_scat_dispersion_imag
_atom_type_scat_source
C C 0.0033 0.0016 'International Tables Vol C Tables 4.2.6.8 and 6.1.1.4'
H H 0.0000 0.0000 'International Tables Vol C Tables 4.2.6.8 and 6.1.1.4'
O O 0.0106 0.0060 'International Tables Vol C Tables 4.2.6.8 and 6.1.1.4'

loop_
_geom_angle_atom_site_label_1
_geom_angle_atom_site_label_2
_geom_angle_atom_site_label_3
_geom_angle
C4 C1 C2 103.32(14)
C4 C1 C7 116.71(14)
C2 C1 C7 105.08(13)
C4 C1 H1 110.4
C2 C1 H1 110.4
C7 C1 H1 110.4
C3 C2 C5 114.28(15)
C3 C2 C1 103.32(14)
C5 C2 C1 106.17(13)
C3 C2 H2 110.9
C5 C2 H2 110.9
C1 C2 H2 110.9
O1 C3 C2 105.82(14)
O1 C3 H3A 110.6
C2 C3 H3A 110.6
O1 C3 H3B 110.6
C2 C3 H3B 110.6
H3A C3 H3B 108.7
O1 C4 C1 106.40(14)
O1 C4 H4A 110.4
C1 C4 H4A 110.4
O1 C4 H4B 110.4
C1 C4 H4B 110.4
H4A C4 H4B 108.6
C6 C5 C2 106.29(13)
C6 C5 H5A 110.5
C2 C5 H5A 110.5
C6 C5 H5B 110.5
C2 C5 H5B 110.5
H5A C5 H5B 108.7
O2 C6 C9 104.83(12)
O2 C6 C5 111.00(13)
C9 C6 C5 114.90(13)
O2 C6 C7 110.35(12)
C9 C6 C7 114.54(13)
C5 C6 C7 101.38(12)
O3 C7 C8 111.68(13)
O3 C7 C6 107.13(12)
C8 C7 C6 111.09(14)
O3 C7 C1 113.06(13)
C8 C7 C1 109.21(13)
C6 C7 C1 104.43(13)
C7 C8 H8A 109.5
C7 C8 H8B 109.5
H8A C8 H8B 109.5
C7 C8 H8C 109.5
H8A C8 H8C 109.5
H8B C8 H8C 109.5
C14 C9 C10 117.94(15)
C14 C9 C6 122.61(15)
C10 C9 C6 119.45(14)
C11 C10 C9 121.08(16)
C11 C10 H10 119.5
C9 C10 H10 119.5
C10 C11 C12 120.28(17)
C10 C11 H11 119.9
C12 C11 H11 119.9
C13 C12 C11 119.30(16)
C13 C12 H12 120.3
C11 C12 H12 120.3
C12 C13 C14 120.61(17)
C12 C13 H13 119.7
C14 C13 H13 119.7
C13 C14 C9 120.75(16)
C13 C14 H14 119.6
C9 C14 H14 119.6
O3 C15 C16 108.51(13)
O3 C15 H15A 110.0
C16 C15 H15A 110.0
O3 C15 H15B 110.0
C16 C15 H15B 110.0
H15A C15 H15B 108.4
C21 C16 C17 118.78(16)
C21 C16 C15 121.85(15)
C17 C16 C15 119.36(15)
C18 C17 C16 120.74(17)
C18 C17 H17 119.6
C16 C17 H17 119.6
C17 C18 C19 120.17(17)
C17 C18 H18 119.9
C19 C18 H18 119.9
C20 C19 C18 119.24(16)
C20 C19 H19 120.4
C18 C19 H19 120.4
C19 C20 C21 120.97(17)
C19 C20 H20 119.5
C21 C20 H20 119.5
C20 C21 C16 120.10(16)
C20 C21 H22 120.0
C16 C21 H22 120.0
C4 O1 C3 103.87(13)
C6 O2 H2o 108.4(12)
C15 O3 C7 116.08(12)

loop_
_geom_bond_atom_site_label_1
_geom_bond_atom_site_label_2
_geom_bond_distance
C1 C4 1.527(2)
C1 C2 1.559(2)
C1 C7 1.562(2)
C1 H1 1.0000
C2 C3 1.530(3)
C2 C5 1.537(2)
C2 H2 1.0000
C3 O1 1.441(2)
C3 H3A 0.9900
C3 H3B 0.9900
C4 O1 1.433(2)
C4 H4A 0.9900
C4 H4B 0.9900
C5 C6 1.534(2)
C5 H5A 0.9900
C5 H5B 0.9900
C6 O2 1.4387(19)
C6 C9 1.521(2)
C6 C7 1.562(2)
C7 O3 1.4305(19)
C7 C8 1.522(2)
C8 H8A 0.9800
C8 H8B 0.9800
C8 H8C 0.9800
C9 C14 1.396(2)
C9 C10 1.397(2)
C10 C11 1.384(2)
C10 H10 0.9500
C11 C12 1.386(3)
C11 H11 0.9500
C12 C13 1.381(3)
C12 H12 0.9500
C13 C14 1.387(2)
C13 H13 0.9500
C14 H14 0.9500
C15 O3 1.421(2)
C15 C16 1.511(2)
C15 H15A 0.9900
C15 H15B 0.9900
C16 C21 1.391(2)
C16 C17 1.394(2)
C17 C18 1.387(3)
C17 H17 0.9500
C18 C19 1.389(3)
C18 H18 0.9500
C19 C20 1.379(3)
C19 H19 0.9500
C20 C21 1.391(2)
C20 H20 0.9500
C21 H22 0.9500
O2 H2o 0.87(2)

loop_
_geom_hbond_atom_site_label_D
_geom_hbond_atom_site_label_H
_geom_hbond_atom_site_label_A
_geom_hbond_site_symmetry_A
_geom_hbond_distance_DH
_geom_hbond_distance_HA
_geom_hbond_distance_DA
_geom_hbond_angle_DHA
O2 H2o O1 . 0.87(2) 1.93(2) 2.7794(17) 162.9(18)
C10 H10 O3 . 0.95 2.56 3.091(2) 116
C5 H5A O2 4_575 0.99 2.58 3.266(2) 126
C19 H19 O1 3_667 0.95 2.58 3.344(2) 138
C12 H12 Cg4 3_567 0.95 2.74 3.6619(19) 165

loop_
_geom_torsion_atom_site_label_1
_geom_torsion_atom_site_label_2
_geom_torsion_atom_site_label_3
_geom_torsion_atom_site_label_4
_geom_torsion
C4 C1 C2 C3 0.84(16)
C7 C1 C2 C3 123.68(14)
C4 C1 C2 C5 -119.73(14)
C7 C1 C2 C5 3.10(17)
C5 C2 C3 O1 89.86(17)
C1 C2 C3 O1 -25.02(17)
C2 C1 C4 O1 23.80(16)
C7 C1 C4 O1 -90.94(17)
C3 C2 C5 C6 -91.02(17)
C1 C2 C5 C6 22.18(17)
C2 C5 C6 O2 79.01(16)
C2 C5 C6 C9 -162.29(13)
C2 C5 C6 C7 -38.20(16)
O2 C6 C7 O3 42.19(17)
C9 C6 C7 O3 -75.80(16)
C5 C6 C7 O3 159.87(12)
O2 C6 C7 C8 164.41(13)
C9 C6 C7 C8 46.42(17)
C5 C6 C7 C8 -77.91(15)
O2 C6 C7 C1 -77.98(15)
C9 C6 C7 C1 164.03(13)
C5 C6 C7 C1 39.70(15)
C4 C1 C7 O3 -29.0(2)
C2 C1 C7 O3 -142.74(13)
C4 C1 C7 C8 -153.99(15)
C2 C1 C7 C8 92.26(16)
C4 C1 C7 C6 87.11(17)
C2 C1 C7 C6 -26.63(16)
O2 C6 C9 C14 124.12(16)
C5 C6 C9 C14 2.0(2)
C7 C6 C9 C14 -114.80(17)
O2 C6 C9 C10 -55.45(18)
C5 C6 C9 C10 -177.55(15)
C7 C6 C9 C10 65.64(19)
C14 C9 C10 C11 1.7(2)
C6 C9 C10 C11 -178.76(15)
C9 C10 C11 C12 -0.7(3)
C10 C11 C12 C13 -0.8(3)
C11 C12 C13 C14 1.3(3)
C12 C13 C14 C9 -0.3(3)
C10 C9 C14 C13 -1.2(2)
C6 C9 C14 C13 179.27(15)
O3 C15 C16 C21 -13.3(2)
O3 C15 C16 C17 167.77(15)
C21 C16 C17 C18 -0.6(2)
C15 C16 C17 C18 178.35(16)
C16 C17 C18 C19 0.7(3)
C17 C18 C19 C20 -0.4(3)
C18 C19 C20 C21 0.0(3)
C19 C20 C21 C16 0.1(3)
C17 C16 C21 C20 0.2(2)
C15 C16 C21 C20 -178.73(16)
C1 C4 O1 C3 -40.50(17)
C2 C3 O1 C4 40.92(17)
C16 C15 O3 C7 162.70(13)
C8 C7 O3 C15 52.94(19)
C6 C7 O3 C15 174.79(14)
C1 C7 O3 C15 -70.71(18)
